data_2021731
loop_
_publ_author_name
'Sun, Yue'
'Gao, Zhongfei'
'Wang, Chunhua'
'Hou, Guige'

_publ_section_title
;
 Synthesis, crystal structures and anti-inflammatory activity of
 fluorine-substituted 1,4,5,6-tetrahydrobenzo[<i>h</i>]quinazolin-2-amine
 derivatives
;
_journal_coeditor_code SK3735
_journal_issue 8
_journal_name_full 'Acta Crystallographica Section C'
_journal_page_first
;
;
_journal_paper_doi 10.1107/S2053229619010118
_journal_volume 75
_journal_year 2019
_chemical_formula_iupac 'C18 H15 F O2'
_chemical_formula_moiety 'C18 H15 F O2'
_chemical_formula_sum 'C18 H15 F O2'
_chemical_formula_weight 282.30
_chemical_name_systematic (<i>E</i>)-2-(2-Fluorobenzylidene)-7-methoxy-3,4-dihydronaphthalen-1(2<i>H</i>)-one
_space_group_crystal_system triclinic
_space_group_IT_number 2
_space_group_name_Hall '-P 1'
_space_group_name_H-M_alt 'P -1'
_symmetry_space_group_name_Hall '-P 1'
_symmetry_space_group_name_H-M 'P -1'
_atom_sites_solution_hydrogens geom
_audit_creation_method SHELXL-2017/1
_cell_angle_alpha 107.140(8)
_cell_angle_beta 104.982(7)
_cell_angle_gamma 94.285(7)
_cell_formula_units_Z 2
_cell_length_a 7.3336(6)
_cell_length_b 7.9301(7)
_cell_length_c 12.5780(12)
_cell_measurement_reflns_used 3078
_cell_measurement_temperature 100.00(10)
_cell_measurement_theta_max 28.8090
_cell_measurement_theta_min 2.8980
_cell_volume 666.16(11)
_computing_cell_refinement
;
CrysAlis PRO (Rigaku OD, 2015)
;
_computing_data_collection
;
CrysAlis PRO (Rigaku OD, 2015)
;
_computing_data_reduction
;
CrysAlis PRO (Rigaku OD, 2015)
;
_computing_molecular_graphics
;
SHELXTL (Sheldrick, 2008)
;
_computing_publication_material
;
SHELXTL (Sheldrick, 2008)
;
_computing_structure_refinement
;
SHELXL2017 (Sheldrick, 2015b)
;
_computing_structure_solution
;
SHELXS97 (Sheldrick, 2008)
;
_diffrn_ambient_temperature 100.00(10)
_diffrn_detector_area_resol_mean 5.2684
_diffrn_measured_fraction_theta_full 0.998
_diffrn_measured_fraction_theta_max 0.998
_diffrn_measurement_device_type 'Rigaku OD SuperNova Dual source diffractometer with an AtlasS2 detector'
_diffrn_measurement_method 'CCD plate'
_diffrn_radiation_type MoK\a
_diffrn_radiation_wavelength 0.71073
_diffrn_reflns_av_R_equivalents 0.0274
_diffrn_reflns_av_unetI/netI 0.0414
_diffrn_reflns_limit_h_max 8
_diffrn_reflns_limit_h_min -8
_diffrn_reflns_limit_k_max 9
_diffrn_reflns_limit_k_min -9
_diffrn_reflns_limit_l_max 15
_diffrn_reflns_limit_l_min -12
_diffrn_reflns_number 4966
_diffrn_reflns_theta_full 25.242
_diffrn_reflns_theta_max 25.497
_diffrn_reflns_theta_min 2.724
_diffrn_source 'micro-focus sealed X-ray tube'
_exptl_absorpt_coefficient_mu 0.100
_exptl_absorpt_correction_T_max 1.00000
_exptl_absorpt_correction_T_min 0.43392
_exptl_absorpt_correction_type multi-scan
_exptl_absorpt_process_details
;
(CrysAlis PRO; Rigaku OD, 2015)
;
_exptl_crystal_colour colourless
_exptl_crystal_density_diffrn 1.407
_exptl_crystal_description block
_exptl_crystal_F_000 296
_exptl_crystal_size_max 0.140
_exptl_crystal_size_mid 0.130
_exptl_crystal_size_min 0.110
_refine_diff_density_max 0.195
_refine_diff_density_min -0.260
_refine_ls_extinction_method none
_refine_ls_goodness_of_fit_ref 1.072
_refine_ls_hydrogen_treatment constr
_refine_ls_matrix_type full
_refine_ls_number_parameters 191
_refine_ls_number_reflns 2483
_refine_ls_number_restraints 0
_refine_ls_restrained_S_all 1.072
_refine_ls_R_factor_all 0.0498
_refine_ls_R_factor_gt 0.0423
_refine_ls_shift/su_max 0.000
_refine_ls_shift/su_mean 0.000
_refine_ls_structure_factor_coef Fsqd
_refine_ls_weighting_details 'w=1/[\s^2^(Fo^2^)+(0.0460P)^2^+0.1085P] where P=(Fo^2^+2Fc^2^)/3'
_refine_ls_weighting_scheme calc
_refine_ls_wR_factor_gt 0.0987
_refine_ls_wR_factor_ref 0.1049
_reflns_number_gt 2111
_reflns_number_total 2483
_reflns_threshold_expression 'I > 2\s(I)'
_cod_data_source_file sk3735sup1.cif
_cod_data_source_block 2-F
_cod_database_code 2021731
_shelx_space_group_comment
;
The symmetry employed for this shelxl refinement is uniquely defined
by the following loop, which should always be used as a source of
symmetry information in preference to the above space-group names.
They are only intended as comments.
;
_shelx_estimated_absorpt_t_min 0.986
_shelx_estimated_absorpt_t_max 0.989

loop_
_space_group_symop_operation_xyz
'x, y, z'
'-x, -y, -z'

loop_
_atom_site_type_symbol
_atom_site_label
_atom_site_fract_x
_atom_site_fract_y
_atom_site_fract_z
_atom_site_U_iso_or_equiv
_atom_site_adp_type
_atom_site_calc_flag
_atom_site_occupancy
C C1 0.7219(2) 0.36064(18) 0.51141(12) 0.0160(3) Uani d 1
H H1 0.771228 0.397728 0.459412 0.019 Uiso calc 1
C C2 0.8376(2) 0.38741(18) 0.62270(12) 0.0159(3) Uani d 1
C C3 0.7621(2) 0.3348(2) 0.70103(13) 0.0190(3) Uani d 1
H H3 0.838697 0.353096 0.776307 0.023 Uiso calc 1
C C4 0.5723(2) 0.25518(19) 0.66611(13) 0.0193(3) Uani d 1
H H4 0.522910 0.221566 0.719243 0.023 Uiso calc 1
C C5 0.2523(2) 0.12430(19) 0.51545(12) 0.0177(3) Uani d 1
H H5A 0.198841 0.156389 0.580286 0.021 Uiso calc 1
H H5B 0.255855 -0.003073 0.494067 0.021 Uiso calc 1
C C6 0.1213(2) 0.1631(2) 0.41247(12) 0.0177(3) Uani d 1
H H6A 0.003819 0.077116 0.381316 0.021 Uiso calc 1
H H6B 0.088339 0.281330 0.439371 0.021 Uiso calc 1
C C7 0.2127(2) 0.15410(19) 0.31732(12) 0.0166(3) Uani d 1
C C8 0.4169(2) 0.24318(19) 0.35363(12) 0.0172(3) Uani d 1
C C9 0.5314(2) 0.27827(18) 0.47650(12) 0.0149(3) Uani d 1
C C10 0.4534(2) 0.22389(18) 0.55411(12) 0.0164(3) Uani d 1
C C11 0.1335(2) 0.0673(2) 0.20364(13) 0.0187(3) Uani d 1
H H11 0.209750 0.074230 0.155901 0.022 Uiso calc 1
C C12 -0.0593(2) -0.0379(2) 0.14472(12) 0.0185(3) Uani d 1
C C13 -0.0863(2) -0.1965(2) 0.05371(13) 0.0223(4) Uani d 1
C C14 -0.2605(2) -0.3018(2) -0.00726(13) 0.0284(4) Uani d 1
H H14 -0.270830 -0.407259 -0.067319 0.034 Uiso calc 1
C C15 -0.4207(2) -0.2480(2) 0.02229(13) 0.0288(4) Uani d 1
H H15 -0.540278 -0.318152 -0.017339 0.035 Uiso calc 1
C C16 -0.4029(2) -0.0899(2) 0.11074(13) 0.0249(4) Uani d 1
H H16 -0.511128 -0.052936 0.129795 0.030 Uiso calc 1
C C17 -0.2249(2) 0.0139(2) 0.17129(13) 0.0215(4) Uani d 1
H H17 -0.215211 0.120052 0.230704 0.026 Uiso calc 1
C C18 1.1507(2) 0.4830(2) 0.75923(13) 0.0237(4) Uani d 1
H H18A 1.107737 0.560376 0.819054 0.036 Uiso calc 1
H H18B 1.277251 0.533148 0.764463 0.036 Uiso calc 1
H H18C 1.152546 0.367514 0.769061 0.036 Uiso calc 1
F F1 0.07165(13) -0.25142(13) 0.02496(8) 0.0327(3) Uani d 1
O O1 1.02370(14) 0.46497(13) 0.64784(8) 0.0189(3) Uani d 1
O O2 0.48946(15) 0.27890(15) 0.28387(9) 0.0244(3) Uani d 1

loop_
_atom_site_aniso_label
_atom_site_aniso_U_11
_atom_site_aniso_U_22
_atom_site_aniso_U_33
_atom_site_aniso_U_12
_atom_site_aniso_U_13
_atom_site_aniso_U_23
C1 0.0173(8) 0.0128(7) 0.0207(7) 0.0034(6) 0.0092(6) 0.0061(6)
C2 0.0139(7) 0.0124(7) 0.0215(7) 0.0020(6) 0.0072(6) 0.0040(6)
C3 0.0192(8) 0.0199(8) 0.0172(7) 0.0036(6) 0.0042(6) 0.0058(6)
C4 0.0222(8) 0.0188(8) 0.0217(8) 0.0039(6) 0.0124(6) 0.0082(6)
C5 0.0182(8) 0.0165(7) 0.0221(8) 0.0027(6) 0.0118(6) 0.0067(6)
C6 0.0130(7) 0.0180(8) 0.0214(8) -0.0002(6) 0.0069(6) 0.0047(6)
C7 0.0151(8) 0.0155(7) 0.0218(8) 0.0037(6) 0.0067(6) 0.0084(6)
C8 0.0173(8) 0.0151(7) 0.0218(8) 0.0048(6) 0.0090(6) 0.0065(6)
C9 0.0151(7) 0.0118(7) 0.0197(7) 0.0044(6) 0.0083(6) 0.0046(6)
C10 0.0159(8) 0.0132(7) 0.0222(7) 0.0047(6) 0.0091(6) 0.0055(6)
C11 0.0164(8) 0.0210(8) 0.0224(8) 0.0043(6) 0.0081(6) 0.0102(6)
C12 0.0175(8) 0.0216(8) 0.0187(7) 0.0031(6) 0.0049(6) 0.0102(6)
C13 0.0219(9) 0.0285(9) 0.0189(8) 0.0049(7) 0.0076(6) 0.0097(7)
C14 0.0316(10) 0.0290(9) 0.0177(8) -0.0037(7) 0.0032(7) 0.0032(7)
C15 0.0200(9) 0.0374(10) 0.0237(8) -0.0072(7) -0.0020(7) 0.0127(8)
C16 0.0154(8) 0.0357(10) 0.0258(8) 0.0038(7) 0.0046(7) 0.0146(7)
C17 0.0197(8) 0.0224(8) 0.0235(8) 0.0038(6) 0.0052(7) 0.0099(7)
C18 0.0159(8) 0.0309(9) 0.0201(8) -0.0015(7) 0.0011(6) 0.0072(7)
F1 0.0287(6) 0.0381(6) 0.0277(5) 0.0066(4) 0.0133(4) 0.0010(4)
O1 0.0128(5) 0.0234(6) 0.0196(5) -0.0010(4) 0.0032(4) 0.0079(4)
O2 0.0188(6) 0.0348(7) 0.0208(6) -0.0032(5) 0.0071(5) 0.0112(5)

loop_
_atom_type_symbol
_atom_type_description
_atom_type_scat_dispersion_real
_atom_type_scat_dispersion_imag
_atom_type_scat_source
C C 0.0033 0.0016 'International Tables Vol C Tables 4.2.6.8 and 6.1.1.4'
H H 0.0000 0.0000 'International Tables Vol C Tables 4.2.6.8 and 6.1.1.4'
O O 0.0106 0.0060 'International Tables Vol C Tables 4.2.6.8 and 6.1.1.4'
F F 0.0171 0.0103 'International Tables Vol C Tables 4.2.6.8 and 6.1.1.4'

loop_
_geom_angle_atom_site_label_1
_geom_angle_atom_site_label_2
_geom_angle_atom_site_label_3
_geom_angle
C2 C1 C9 120.41(13)
C2 C1 H1 119.8
C9 C1 H1 119.8
O1 C2 C1 116.13(12)
O1 C2 C3 124.25(13)
C1 C2 C3 119.62(13)
C4 C3 C2 119.58(13)
C4 C3 H3 120.2
C2 C3 H3 120.2
C3 C4 C10 122.07(14)
C3 C4 H4 119.0
C10 C4 H4 119.0
C10 C5 C6 113.30(12)
C10 C5 H5A 108.9
C6 C5 H5A 108.9
C10 C5 H5B 108.9
C6 C5 H5B 108.9
H5A C5 H5B 107.7
C7 C6 C5 112.34(12)
C7 C6 H6A 109.1
C5 C6 H6A 109.1
C7 C6 H6B 109.1
C5 C6 H6B 109.1
H6A C6 H6B 107.9
C11 C7 C8 116.35(13)
C11 C7 C6 126.58(13)
C8 C7 C6 116.99(12)
O2 C8 C9 121.03(13)
O2 C8 C7 121.45(13)
C9 C8 C7 117.45(12)
C1 C9 C10 120.70(13)
C1 C9 C8 118.05(13)
C10 C9 C8 121.19(13)
C4 C10 C9 117.60(13)
C4 C10 C5 121.03(13)
C9 C10 C5 121.24(13)
C7 C11 C12 128.04(14)
C7 C11 H11 116.0
C12 C11 H11 116.0
C13 C12 C17 115.84(14)
C13 C12 C11 119.95(14)
C17 C12 C11 124.17(13)
F1 C13 C14 118.31(14)
F1 C13 C12 117.63(13)
C14 C13 C12 124.05(15)
C13 C14 C15 118.61(15)
C13 C14 H14 120.7
C15 C14 H14 120.7
C16 C15 C14 119.87(15)
C16 C15 H15 120.1
C14 C15 H15 120.1
C15 C16 C17 120.38(15)
C15 C16 H16 119.8
C17 C16 H16 119.8
C16 C17 C12 121.22(14)
C16 C17 H17 119.4
C12 C17 H17 119.4
O1 C18 H18A 109.5
O1 C18 H18B 109.5
H18A C18 H18B 109.5
O1 C18 H18C 109.5
H18A C18 H18C 109.5
H18B C18 H18C 109.5
C2 O1 C18 117.62(11)

loop_
_geom_bond_atom_site_label_1
_geom_bond_atom_site_label_2
_geom_bond_distance
C1 C2 1.381(2)
C1 C9 1.396(2)
C1 H1 0.9300
C2 O1 1.3704(17)
C2 C3 1.393(2)
C3 C4 1.385(2)
C3 H3 0.9300
C4 C10 1.391(2)
C4 H4 0.9300
C5 C10 1.5048(19)
C5 C6 1.527(2)
C5 H5A 0.9700
C5 H5B 0.9700
C6 C7 1.5030(19)
C6 H6A 0.9700
C6 H6B 0.9700
C7 C11 1.337(2)
C7 C8 1.499(2)
C8 O2 1.2243(17)
C8 C9 1.487(2)
C9 C10 1.402(2)
C11 C12 1.470(2)
C11 H11 0.9300
C12 C13 1.389(2)
C12 C17 1.399(2)
C13 F1 1.3642(18)
C13 C14 1.369(2)
C14 C15 1.381(2)
C14 H14 0.9300
C15 C16 1.380(2)
C15 H15 0.9300
C16 C17 1.385(2)
C16 H16 0.9300
C17 H17 0.9300
C18 O1 1.4277(17)
C18 H18A 0.9600
C18 H18B 0.9600
C18 H18C 0.9600

loop_
_geom_hbond_atom_site_label_D
_geom_hbond_atom_site_label_H
_geom_hbond_atom_site_label_A
_geom_hbond_site_symmetry_A
_geom_hbond_distance_DH
_geom_hbond_distance_HA
_geom_hbond_distance_DA
_geom_hbond_angle_DHA
_geom_hbond_publ_flag
C18 H18B O2 2_766 0.96 2.49 3.3795(19) 154 yes
C1 H1 O1 2_766 0.93 2.63 3.5475(18) 168 yes

loop_
_geom_torsion_atom_site_label_1
_geom_torsion_atom_site_label_2
_geom_torsion_atom_site_label_3
_geom_torsion_atom_site_label_4
_geom_torsion
C9 C1 C2 O1 178.32(12)
C9 C1 C2 C3 -1.2(2)
O1 C2 C3 C4 -179.08(13)
C1 C2 C3 C4 0.5(2)
C2 C3 C4 C10 0.6(2)
C10 C5 C6 C7 46.60(17)
C5 C6 C7 C11 132.15(15)
C5 C6 C7 C8 -44.41(17)
C11 C7 C8 O2 20.0(2)
C6 C7 C8 O2 -163.05(14)
C11 C7 C8 C9 -156.89(13)
C6 C7 C8 C9 20.02(18)
C2 C1 C9 C10 1.0(2)
C2 C1 C9 C8 -176.44(12)
O2 C8 C9 C1 2.9(2)
C7 C8 C9 C1 179.80(12)
O2 C8 C9 C10 -174.57(13)
C7 C8 C9 C10 2.4(2)
C3 C4 C10 C9 -0.8(2)
C3 C4 C10 C5 175.18(13)
C1 C9 C10 C4 0.0(2)
C8 C9 C10 C4 177.40(12)
C1 C9 C10 C5 -175.98(13)
C8 C9 C10 C5 1.4(2)
C6 C5 C10 C4 157.80(13)
C6 C5 C10 C9 -26.33(19)
C8 C7 C11 C12 176.97(14)
C6 C7 C11 C12 0.4(3)
C7 C11 C12 C13 -140.31(16)
C7 C11 C12 C17 42.1(2)
C17 C12 C13 F1 179.87(13)
C11 C12 C13 F1 2.1(2)
C17 C12 C13 C14 -1.2(2)
C11 C12 C13 C14 -179.02(14)
F1 C13 C14 C15 179.26(14)
C12 C13 C14 C15 0.3(2)
C13 C14 C15 C16 0.8(2)
C14 C15 C16 C17 -1.0(2)
C15 C16 C17 C12 0.0(2)
C13 C12 C17 C16 1.0(2)
C11 C12 C17 C16 178.71(13)
C1 C2 O1 C18 -175.63(12)
C3 C2 O1 C18 3.9(2)

_cod_database_fobs_code 2021731
